data_4327219
loop_
_publ_author_name
'Lei Zhou'
'Douglas Powell'
'Kenneth M. Nicholas'

_publ_contact_author
; 
   Prof. Kenneth M. Nicholas 
   Department of Chemistry and Biochemistry
   University of Oklahoma 
   620 Parrington Oval, Room 208
   Norman, OK  73019-3051  USA 
;
_publ_contact_author_email knicholas@ou.edu
_publ_contact_author_fax 1(405)3256111
_publ_contact_author_phone 1(405)3253696
_publ_section_title
;
 Copper(I) Complexes of Tripodal Tris(imidazolyl) Ligands: Potential
 Mimics of the Cu(A) Site of Hydroxylase Enzymes
;
_journal_name_full 'Inorganic Chemistry'
_journal_page_first 2316
_journal_page_last 2321
_journal_paper_doi 10.1021/ic061985+
_journal_volume 46
_journal_year 2007
_chemical_formula_moiety 'C100 H84 Cu2 N12 O2, 2(P F6), 4(C3 H8 N O)'
_chemical_formula_sum 'C112 H116 Cu2 F12 N16 O6 P2'
_chemical_formula_weight 2199.23
_chemical_name_systematic
; 
 ? 
;
_space_group_IT_number 15
_symmetry_cell_setting monoclinic
_symmetry_space_group_name_Hall '-C 2yc'
_symmetry_space_group_name_H-M 'C 1 2/c 1'
_atom_sites_solution_hydrogens geom
_atom_sites_solution_primary direct
_atom_sites_solution_secondary difmap
_audit_creation_method SHELXL-97
_cell_angle_alpha 90.00
_cell_angle_beta 100.840(6)
_cell_angle_gamma 90.00
_cell_formula_units_Z 4
_cell_length_a 24.282(3)
_cell_length_b 15.256(2)
_cell_length_c 29.836(4)
_cell_measurement_reflns_used 9703
_cell_measurement_temperature 100(2)
_cell_measurement_theta_max 28.07
_cell_measurement_theta_min 2.49
_cell_volume 10855(2)
_computing_cell_refinement 'Bruker SMART'
_computing_data_collection 'Bruker SMART'
_computing_data_reduction 'Bruker SAINT'
_computing_molecular_graphics 'SHELXTL (Sheldrick, 2000)'
_computing_publication_material 'SHELXTL (Sheldrick, 2000)'
_computing_structure_refinement 'SHELXTL (Sheldrick, 2000)'
_computing_structure_solution 'SHELXTL (Sheldrick, 2000)'
_diffrn_ambient_temperature 100(2)
_diffrn_measured_fraction_theta_full 1.000
_diffrn_measured_fraction_theta_max 1.000
_diffrn_measurement_device_type 'Bruker APEX'
_diffrn_measurement_method '\w scans'
_diffrn_radiation_monochromator graphite
_diffrn_radiation_source 'fine-focus sealed tube'
_diffrn_radiation_type MoK\a
_diffrn_radiation_wavelength 0.71073
_diffrn_reflns_av_R_equivalents 0.0308
_diffrn_reflns_av_sigmaI/netI 0.0291
_diffrn_reflns_limit_h_max 29
_diffrn_reflns_limit_h_min -29
_diffrn_reflns_limit_k_max 18
_diffrn_reflns_limit_k_min -18
_diffrn_reflns_limit_l_max 36
_diffrn_reflns_limit_l_min -36
_diffrn_reflns_number 42242
_diffrn_reflns_theta_full 26.00
_diffrn_reflns_theta_max 26.00
_diffrn_reflns_theta_min 1.71
_diffrn_standards_number 0
_exptl_absorpt_coefficient_mu 0.504
_exptl_absorpt_correction_T_max 0.9420
_exptl_absorpt_correction_T_min 0.8317
_exptl_absorpt_correction_type multi-scan
_exptl_absorpt_process_details 'SADABS (Sheldrick, 2002)'
_exptl_crystal_colour yellow
_exptl_crystal_density_diffrn 1.346
_exptl_crystal_description prism
_exptl_crystal_F_000 4576
_exptl_crystal_size_max 0.38
_exptl_crystal_size_mid 0.22
_exptl_crystal_size_min 0.12
_refine_diff_density_max 0.572
_refine_diff_density_min -0.288
_refine_diff_density_rms 0.059
_refine_ls_extinction_method none
_refine_ls_goodness_of_fit_ref 1.014
_refine_ls_hydrogen_treatment constr
_refine_ls_matrix_type full
_refine_ls_number_parameters 705
_refine_ls_number_reflns 10674
_refine_ls_number_restraints 822
_refine_ls_restrained_S_all 1.057
_refine_ls_R_factor_all 0.0526
_refine_ls_R_factor_gt 0.0436
_refine_ls_shift/su_max 0.002
_refine_ls_shift/su_mean 0.000
_refine_ls_structure_factor_coef Fsqd
_refine_ls_weighting_details 'calc w=1/[\s^2^(Fo^2^)+(0.0900P)^2^+2.1000P] where P=(Fo^2^+2Fc^2^)/3'
_refine_ls_weighting_scheme calc
_refine_ls_wR_factor_gt 0.1248
_refine_ls_wR_factor_ref 0.1308
_reflns_number_gt 8646
_reflns_number_total 10674
_reflns_threshold_expression I>2\s(I)
_cod_data_source_file ic0619852Bsi20061016_034351.cif
_cod_data_source_block kn5167
_cod_original_sg_symbol_H-M 'C 2/c'
_cod_database_code 4327219

loop_
_symmetry_equiv_pos_as_xyz
'x, y, z'
'-x, y, -z+1/2'
'x+1/2, y+1/2, z'
'-x+1/2, y+1/2, -z+1/2'
'-x, -y, -z'
'x, -y, z-1/2'
'-x+1/2, -y+1/2, -z'
'x+1/2, -y+1/2, z-1/2'

loop_
_atom_site_label
_atom_site_type_symbol
_atom_site_fract_x
_atom_site_fract_y
_atom_site_fract_z
_atom_site_U_iso_or_equiv
_atom_site_adp_type
_atom_site_occupancy
_atom_site_symmetry_multiplicity
_atom_site_calc_flag
_atom_site_refinement_flags
_atom_site_disorder_assembly
_atom_site_disorder_group
Cu1 Cu 0.311267(10) 0.742088(15) 0.499409(8) 0.02820(10) Uani 1 1 d . . .
O1 O 0.30246(6) 0.83664(10) 0.64533(5) 0.0374(3) Uani 1 1 d . . .
N1 N 0.31221(7) 0.85935(10) 0.52933(5) 0.0293(4) Uani 1 1 d . . .
N2 N 0.31053(7) 0.67919(10) 0.55904(5) 0.0290(4) Uani 1 1 d . . .
N3 N 0.29477(8) 0.96277(11) 0.57677(6) 0.0358(4) Uani 1 1 d . . .
N4 N 0.29681(7) 0.65676(11) 0.62922(5) 0.0319(4) Uani 1 1 d . . .
N5 N 0.32312(7) 0.70870(10) 0.43907(5) 0.0275(3) Uani 1 1 d . . .
N6 N 0.31640(7) 0.66686(13) 0.36733(6) 0.0379(4) Uani 1 1 d . A .
C1 C 0.29260(8) 0.87519(13) 0.56706(7) 0.0307(4) Uani 1 1 d . . .
C2 C 0.31834(9) 1.00415(14) 0.54353(7) 0.0362(5) Uani 1 1 d . . .
C3 C 0.32868(9) 0.93931(13) 0.51441(7) 0.0318(4) Uani 1 1 d . . .
C4 C 0.27169(11) 1.00865(16) 0.61248(8) 0.0482(6) Uani 1 1 d . . .
H4A H 0.2376 0.9788 0.6173 0.072 Uiso 1 1 d R . .
H4B H 0.2627 1.0693 0.6029 0.072 Uiso 1 1 d R . .
H4C H 0.2994 1.0085 0.6410 0.072 Uiso 1 1 d R . .
C5 C 0.32844(10) 1.09921(14) 0.54256(8) 0.0431(5) Uani 1 1 d . . .
C6 C 0.35638(13) 1.14314(18) 0.58110(10) 0.0606(7) Uani 1 1 d . . .
H6 H 0.3686 1.1122 0.6088 0.073 Uiso 1 1 calc R . .
C7 C 0.36635(16) 1.2326(2) 0.57871(13) 0.0753(10) Uani 1 1 d . . .
H7 H 0.3859 1.2627 0.6048 0.090 Uiso 1 1 calc R . .
C8 C 0.34825(14) 1.27752(18) 0.53915(14) 0.0726(10) Uani 1 1 d . . .
H8 H 0.3545 1.3389 0.5381 0.087 Uiso 1 1 calc R . .
C9 C 0.32094(14) 1.23479(18) 0.50066(12) 0.0660(9) Uani 1 1 d . . .
H9 H 0.3089 1.2664 0.4731 0.079 Uiso 1 1 calc R . .
C10 C 0.31109(10) 1.14463(16) 0.50235(9) 0.0500(6) Uani 1 1 d . . .
H10 H 0.2925 1.1147 0.4759 0.060 Uiso 1 1 calc R . .
C11 C 0.35545(9) 0.94893(13) 0.47414(7) 0.0325(4) Uani 1 1 d . . .
C12 C 0.40814(10) 0.98822(14) 0.47864(8) 0.0403(5) Uani 1 1 d . . .
H12 H 0.4272 1.0071 0.5078 0.048 Uiso 1 1 calc R . .
C13 C 0.43254(11) 0.99964(16) 0.44092(9) 0.0503(6) Uani 1 1 d . . .
H13 H 0.4685 1.0260 0.4442 0.060 Uiso 1 1 calc R . .
C14 C 0.40503(11) 0.97301(16) 0.39838(8) 0.0503(6) Uani 1 1 d . . .
H14 H 0.4218 0.9821 0.3724 0.060 Uiso 1 1 calc R . .
C15 C 0.35336(10) 0.93334(16) 0.39355(8) 0.0444(5) Uani 1 1 d . . .
H15 H 0.3347 0.9141 0.3643 0.053 Uiso 1 1 calc R . .
C16 C 0.32837(9) 0.92143(14) 0.43158(7) 0.0368(5) Uani 1 1 d . . .
H16 H 0.2926 0.8943 0.4282 0.044 Uiso 1 1 calc R . .
C17 C 0.27571(8) 0.81011(13) 0.60090(6) 0.0312(4) Uani 1 1 d . . .
C18 C 0.36301(9) 0.83530(17) 0.65241(8) 0.0470(6) Uani 1 1 d . . .
H18A H 0.3760 0.7748 0.6504 0.070 Uiso 1 1 d R . .
H18B H 0.3785 0.8592 0.6826 0.070 Uiso 1 1 d R . .
H18C H 0.3756 0.8710 0.6290 0.070 Uiso 1 1 d R . .
C19 C 0.29284(8) 0.71499(14) 0.59435(6) 0.0296(4) Uani 1 1 d . . .
C20 C 0.31895(8) 0.58025(14) 0.61557(7) 0.0338(4) Uani 1 1 d . . .
C21 C 0.32749(8) 0.59467(13) 0.57205(7) 0.0309(4) Uani 1 1 d . . .
C22 C 0.27608(10) 0.66618(16) 0.67243(7) 0.0415(5) Uani 1 1 d . . .
H22A H 0.3043 0.6965 0.6949 0.062 Uiso 1 1 d R . .
H22B H 0.2689 0.6080 0.6841 0.062 Uiso 1 1 d R . .
H22C H 0.2412 0.7002 0.6670 0.062 Uiso 1 1 d R . .
C23 C 0.32853(10) 0.50148(15) 0.64494(8) 0.0421(5) Uani 1 1 d . . .
C24 C 0.35853(12) 0.5059(2) 0.68957(9) 0.0576(7) Uani 1 1 d . . .
H24 H 0.3742 0.5603 0.7012 0.069 Uiso 1 1 calc R . .
C25 C 0.36576(14) 0.4328(3) 0.71696(11) 0.0766(11) Uani 1 1 d . . .
H25 H 0.3859 0.4374 0.7474 0.092 Uiso 1 1 calc R . .
C26 C 0.34459(16) 0.3548(3) 0.70116(13) 0.0841(12) Uani 1 1 d . . .
H26 H 0.3500 0.3046 0.7203 0.101 Uiso 1 1 calc R . .
C27 C 0.31488(15) 0.3478(2) 0.65693(13) 0.0758(10) Uani 1 1 d . . .
H27 H 0.3000 0.2928 0.6457 0.091 Uiso 1 1 calc R . .
C28 C 0.30674(12) 0.42200(17) 0.62865(10) 0.0551(7) Uani 1 1 d . . .
H28 H 0.2862 0.4173 0.5983 0.066 Uiso 1 1 calc R . .
C29 C 0.35619(8) 0.53855(13) 0.54322(7) 0.0319(4) Uani 1 1 d . . .
C30 C 0.40972(10) 0.50606(16) 0.56074(9) 0.0464(6) Uani 1 1 d . . .
H30 H 0.4260 0.5151 0.5919 0.056 Uiso 1 1 calc R . .
C31 C 0.43914(10) 0.46043(16) 0.53248(11) 0.0548(7) Uani 1 1 d . . .
H31 H 0.4756 0.4387 0.5444 0.066 Uiso 1 1 calc R . .
C32 C 0.41580(12) 0.44663(15) 0.48734(10) 0.0526(7) Uani 1 1 d . . .
H32 H 0.4363 0.4162 0.4680 0.063 Uiso 1 1 calc R . .
C33 C 0.36309(12) 0.47687(15) 0.47042(8) 0.0480(6) Uani 1 1 d . . .
H33 H 0.3469 0.4668 0.4393 0.058 Uiso 1 1 calc R . .
C34 C 0.33284(10) 0.52208(14) 0.49800(7) 0.0381(5) Uani 1 1 d . . .
H34 H 0.2960 0.5418 0.4858 0.046 Uiso 1 1 calc R . .
C35 C 0.28779(8) 0.68583(13) 0.40135(6) 0.0308(4) Uani 1 1 d . . .
C36 C 0.37268(9) 0.67947(15) 0.38479(7) 0.0372(5) Uani 1 1 d . . .
C37 C 0.37660(8) 0.70547(13) 0.42915(6) 0.0288(4) Uani 1 1 d . A .
C38 C 0.29682(10) 0.63307(18) 0.32041(7) 0.0486(6) Uani 1 1 d . . .
H38A H 0.2570 0.6177 0.3164 0.073 Uiso 1 1 d R A .
H38B H 0.3186 0.5809 0.3156 0.073 Uiso 1 1 d R . .
H38C H 0.3020 0.6783 0.2982 0.073 Uiso 1 1 d R . .
C39 C 0.41869(18) 0.6807(3) 0.35764(16) 0.0419(12) Uani 0.565(4) 1 d PDU A 1
C40 C 0.46194(16) 0.6215(3) 0.36821(13) 0.0565(12) Uani 0.565(4) 1 d PDU A 1
H40 H 0.4613 0.5797 0.3917 0.068 Uiso 0.565(4) 1 calc PR A 1
C41 C 0.50624(17) 0.6221(3) 0.34524(13) 0.0700(13) Uani 0.565(4) 1 d PDU A 1
H41 H 0.5358 0.5809 0.3529 0.084 Uiso 0.565(4) 1 calc PR A 1
C42 C 0.50746(19) 0.6824(4) 0.31121(13) 0.0690(14) Uani 0.565(4) 1 d PDU A 1
H42 H 0.5378 0.6828 0.2952 0.083 Uiso 0.565(4) 1 calc PR A 1
C43 C 0.4643(2) 0.7423(4) 0.30038(16) 0.0647(13) Uani 0.565(4) 1 d PDU A 1
H43 H 0.4651 0.7843 0.2770 0.078 Uiso 0.565(4) 1 calc PR A 1
C44 C 0.4201(2) 0.7412(4) 0.32344(18) 0.0540(13) Uani 0.565(4) 1 d PDU A 1
H44 H 0.3905 0.7823 0.3157 0.065 Uiso 0.565(4) 1 calc PR A 1
C39' C 0.4149(2) 0.6495(4) 0.3572(2) 0.0474(16) Uani 0.435(4) 1 d PDU A 2
C40' C 0.4389(2) 0.5671(4) 0.36027(15) 0.0609(16) Uani 0.435(4) 1 d PDU A 2
H40' H 0.4265 0.5232 0.3787 0.073 Uiso 0.435(4) 1 calc PR A 2
C41' C 0.4812(2) 0.5491(4) 0.33629(16) 0.0759(16) Uani 0.435(4) 1 d PDU A 2
H41' H 0.4979 0.4926 0.3381 0.091 Uiso 0.435(4) 1 calc PR A 2
C42' C 0.4988(2) 0.6133(5) 0.30979(19) 0.0821(17) Uani 0.435(4) 1 d PDU A 2
H42' H 0.5279 0.6006 0.2935 0.099 Uiso 0.435(4) 1 calc PR A 2
C43' C 0.4752(3) 0.6952(5) 0.3065(2) 0.0726(15) Uani 0.435(4) 1 d PDU A 2
H43' H 0.4877 0.7390 0.2881 0.087 Uiso 0.435(4) 1 calc PR A 2
C44' C 0.4329(3) 0.7131(5) 0.3303(2) 0.0596(15) Uani 0.435(4) 1 d PDU A 2
H44' H 0.4161 0.7695 0.3282 0.072 Uiso 0.435(4) 1 calc PR A 2
C45 C 0.42710(9) 0.73108(12) 0.46223(7) 0.0315(4) Uani 1 1 d . . .
C46 C 0.47101(10) 0.77626(15) 0.44849(9) 0.0435(5) Uani 1 1 d . A .
H46 H 0.4685 0.7908 0.4172 0.052 Uiso 1 1 calc R . .
C47 C 0.51798(10) 0.80014(16) 0.47974(10) 0.0519(6) Uani 1 1 d . . .
H47 H 0.5477 0.8302 0.4697 0.062 Uiso 1 1 calc R A .
C48 C 0.52217(10) 0.78108(18) 0.52476(10) 0.0536(6) Uani 1 1 d . A .
H48 H 0.5545 0.7983 0.5461 0.064 Uiso 1 1 calc R . .
C49 C 0.47922(11) 0.73661(18) 0.53940(9) 0.0522(6) Uani 1 1 d . . .
H49 H 0.4817 0.7235 0.5708 0.063 Uiso 1 1 calc R A .
C50 C 0.43239(9) 0.71125(16) 0.50777(7) 0.0386(5) Uani 1 1 d . A .
H50 H 0.4034 0.6795 0.5179 0.046 Uiso 1 1 calc R . .
P1 P 0.34025(8) 0.09288(13) 0.74172(5) 0.0639(5) Uani 0.599(3) 1 d PDU B 1
F1 F 0.28346(14) 0.0410(2) 0.74219(13) 0.0966(12) Uani 0.599(3) 1 d PDU B 1
F2 F 0.36146(15) 0.0160(2) 0.71325(10) 0.0937(12) Uani 0.599(3) 1 d PDU B 1
F3 F 0.36889(18) 0.0469(3) 0.78789(11) 0.0917(15) Uani 0.599(3) 1 d PDU B 1
F4 F 0.39602(11) 0.1463(2) 0.74068(11) 0.0915(11) Uani 0.599(3) 1 d PDU B 1
F5 F 0.31911(19) 0.1701(2) 0.77037(14) 0.0679(13) Uani 0.599(3) 1 d PDU B 1
F6 F 0.31090(14) 0.13988(19) 0.69581(8) 0.0850(11) Uani 0.599(3) 1 d PDU B 1
P1' P 0.32538(9) 0.05771(14) 0.74691(7) 0.0435(6) Uani 0.401(3) 1 d PDU B 2
F1' F 0.2993(2) 0.0076(2) 0.78464(13) 0.0891(16) Uani 0.401(3) 1 d PDU B 2
F2' F 0.34189(17) -0.0333(2) 0.72700(13) 0.0626(12) Uani 0.401(3) 1 d PDU B 2
F3' F 0.38417(18) 0.0612(4) 0.78078(17) 0.086(2) Uani 0.401(3) 1 d PDU B 2
F4' F 0.35175(18) 0.1077(3) 0.70912(14) 0.0755(13) Uani 0.401(3) 1 d PDU B 2
F5' F 0.3087(2) 0.1492(3) 0.7662(2) 0.0513(14) Uani 0.401(3) 1 d PDU B 2
F6' F 0.26657(13) 0.0535(3) 0.71320(13) 0.0768(15) Uani 0.401(3) 1 d PDU B 2

loop_
_atom_site_aniso_label
_atom_site_aniso_U_11
_atom_site_aniso_U_22
_atom_site_aniso_U_33
_atom_site_aniso_U_23
_atom_site_aniso_U_13
_atom_site_aniso_U_12
Cu1 0.03129(15) 0.03179(15) 0.02535(15) -0.00368(9) 0.01512(10) -0.00299(9)
O1 0.0361(8) 0.0488(9) 0.0283(7) -0.0093(6) 0.0085(6) 0.0032(6)
N1 0.0298(8) 0.0321(8) 0.0282(8) -0.0045(7) 0.0114(7) -0.0014(7)
N2 0.0284(8) 0.0332(8) 0.0283(8) -0.0017(7) 0.0123(7) -0.0014(7)
N3 0.0413(10) 0.0358(9) 0.0339(9) -0.0082(7) 0.0165(8) -0.0027(8)
N4 0.0294(9) 0.0433(10) 0.0255(8) 0.0016(7) 0.0116(7) 0.0029(7)
N5 0.0314(9) 0.0283(8) 0.0268(8) -0.0005(6) 0.0156(7) -0.0007(7)
N6 0.0357(10) 0.0587(12) 0.0221(8) -0.0005(8) 0.0129(7) 0.0106(8)
C1 0.0304(10) 0.0333(10) 0.0302(10) -0.0063(8) 0.0102(8) -0.0007(8)
C2 0.0368(11) 0.0373(11) 0.0379(11) -0.0034(9) 0.0157(9) -0.0045(9)
C3 0.0324(10) 0.0327(10) 0.0324(10) -0.0033(8) 0.0114(8) -0.0032(8)
C4 0.0660(16) 0.0417(12) 0.0440(13) -0.0127(10) 0.0288(12) 0.0003(11)
C5 0.0474(13) 0.0346(11) 0.0545(14) -0.0072(10) 0.0276(11) -0.0032(10)
C6 0.0764(19) 0.0483(14) 0.0640(17) -0.0189(13) 0.0309(15) -0.0190(13)
C7 0.095(3) 0.0539(17) 0.090(2) -0.0318(17) 0.051(2) -0.0310(16)
C8 0.084(2) 0.0359(13) 0.118(3) -0.0147(17) 0.071(2) -0.0140(14)
C9 0.072(2) 0.0432(14) 0.098(3) 0.0144(15) 0.0548(19) 0.0080(13)
C10 0.0515(15) 0.0412(12) 0.0652(17) -0.0011(11) 0.0309(13) 0.0033(10)
C11 0.0331(11) 0.0288(10) 0.0395(11) -0.0009(8) 0.0169(9) -0.0015(8)
C12 0.0401(12) 0.0418(12) 0.0420(12) -0.0082(10) 0.0150(10) -0.0069(10)
C13 0.0429(13) 0.0530(14) 0.0625(16) -0.0074(12) 0.0290(12) -0.0125(11)
C14 0.0611(16) 0.0525(14) 0.0462(14) -0.0051(11) 0.0328(12) -0.0136(12)
C15 0.0515(14) 0.0491(13) 0.0361(12) -0.0036(10) 0.0172(10) -0.0087(11)
C16 0.0370(11) 0.0389(11) 0.0375(11) 0.0006(9) 0.0148(9) -0.0051(9)
C17 0.0340(11) 0.0387(11) 0.0233(9) -0.0036(8) 0.0116(8) 0.0014(8)
C18 0.0361(12) 0.0594(15) 0.0444(13) -0.0129(11) 0.0048(10) -0.0001(11)
C19 0.0248(9) 0.0399(10) 0.0259(9) 0.0000(8) 0.0097(8) -0.0004(8)
C20 0.0301(10) 0.0424(11) 0.0312(10) 0.0042(9) 0.0114(8) 0.0033(9)
C21 0.0274(10) 0.0367(10) 0.0304(10) -0.0001(8) 0.0098(8) -0.0016(8)
C22 0.0437(13) 0.0572(14) 0.0276(11) 0.0037(9) 0.0174(9) 0.0093(10)
C23 0.0436(13) 0.0505(13) 0.0375(12) 0.0137(10) 0.0217(10) 0.0126(10)
C24 0.0571(16) 0.0785(18) 0.0403(13) 0.0175(13) 0.0169(12) 0.0268(14)
C25 0.071(2) 0.112(3) 0.0543(18) 0.0396(19) 0.0327(15) 0.041(2)
C26 0.095(3) 0.096(3) 0.078(2) 0.057(2) 0.060(2) 0.049(2)
C27 0.093(2) 0.0553(17) 0.096(3) 0.0245(16) 0.061(2) 0.0092(16)
C28 0.0674(17) 0.0493(14) 0.0573(16) 0.0145(12) 0.0338(14) 0.0034(12)
C29 0.0329(11) 0.0280(9) 0.0389(11) 0.0005(8) 0.0170(9) -0.0039(8)
C30 0.0340(12) 0.0483(13) 0.0576(15) -0.0093(11) 0.0106(11) 0.0012(10)
C31 0.0368(13) 0.0471(14) 0.086(2) -0.0110(13) 0.0247(13) 0.0044(11)
C32 0.0676(17) 0.0340(11) 0.0688(17) -0.0052(11) 0.0450(14) 0.0018(11)
C33 0.0723(17) 0.0373(12) 0.0409(13) -0.0017(10) 0.0272(12) 0.0080(12)
C34 0.0456(13) 0.0335(11) 0.0388(12) 0.0008(9) 0.0169(10) -0.0003(9)
C35 0.0344(11) 0.0365(10) 0.0247(9) 0.0007(8) 0.0139(8) 0.0040(8)
C36 0.0340(11) 0.0533(13) 0.0277(10) 0.0051(9) 0.0150(9) 0.0114(10)
C37 0.0321(10) 0.0302(10) 0.0287(10) 0.0042(8) 0.0176(8) 0.0032(8)
C38 0.0468(13) 0.0793(17) 0.0227(10) -0.0075(11) 0.0141(9) 0.0125(12)
C39 0.036(2) 0.067(3) 0.027(2) -0.002(2) 0.0157(17) 0.0124(19)
C40 0.057(2) 0.083(3) 0.033(2) 0.005(2) 0.0173(18) 0.027(2)
C41 0.057(2) 0.115(3) 0.043(2) 0.009(2) 0.0242(19) 0.039(2)
C42 0.052(2) 0.124(4) 0.040(2) 0.010(2) 0.030(2) 0.038(3)
C43 0.052(3) 0.104(3) 0.047(2) 0.022(2) 0.033(2) 0.023(2)
C44 0.044(3) 0.086(3) 0.039(2) 0.015(2) 0.027(2) 0.018(2)
C39' 0.035(3) 0.086(4) 0.023(2) -0.004(3) 0.011(2) 0.020(3)
C40' 0.052(3) 0.097(4) 0.028(2) -0.022(3) -0.007(2) 0.043(3)
C41' 0.059(3) 0.117(4) 0.043(3) -0.021(3) -0.012(2) 0.049(3)
C42' 0.056(3) 0.144(4) 0.045(3) -0.018(3) 0.007(2) 0.030(3)
C43' 0.052(3) 0.129(4) 0.044(3) 0.001(3) 0.027(2) 0.015(3)
C44' 0.039(3) 0.108(4) 0.036(3) 0.000(3) 0.019(2) 0.006(3)
C45 0.0318(11) 0.0295(10) 0.0375(11) -0.0016(8) 0.0173(9) 0.0025(8)
C46 0.0430(13) 0.0428(12) 0.0517(14) 0.0037(10) 0.0267(11) -0.0033(10)
C47 0.0384(13) 0.0474(14) 0.0770(19) -0.0048(13) 0.0287(13) -0.0133(11)
C48 0.0363(13) 0.0580(15) 0.0671(18) -0.0187(13) 0.0113(12) -0.0113(11)
C49 0.0442(14) 0.0705(17) 0.0426(14) -0.0089(12) 0.0097(11) -0.0152(12)
C50 0.0335(11) 0.0495(12) 0.0361(11) -0.0044(10) 0.0152(9) -0.0117(10)
P1 0.0807(12) 0.0782(13) 0.0356(8) -0.0043(8) 0.0178(8) 0.0254(9)
F1 0.095(3) 0.077(2) 0.114(3) 0.002(2) 0.010(3) 0.003(2)
F2 0.113(3) 0.105(3) 0.0590(19) -0.0282(19) 0.0052(18) 0.045(2)
F3 0.128(3) 0.106(3) 0.0376(16) 0.0071(18) 0.007(2) 0.036(3)
F4 0.084(2) 0.121(3) 0.080(2) -0.0239(19) 0.0443(18) 0.0136(18)
F5 0.080(3) 0.082(2) 0.050(2) -0.0094(17) 0.0334(19) 0.016(2)
F6 0.123(3) 0.087(2) 0.0444(15) -0.0001(14) 0.0155(16) 0.034(2)
P1' 0.0540(12) 0.0540(13) 0.0266(9) -0.0093(8) 0.0179(8) -0.0030(10)
F1' 0.159(4) 0.063(3) 0.064(3) -0.007(2) 0.068(3) -0.002(3)
F2' 0.077(3) 0.063(2) 0.052(2) -0.0224(19) 0.024(2) 0.005(2)
F3' 0.073(3) 0.092(4) 0.083(4) -0.025(3) -0.014(3) 0.019(3)
F4' 0.090(3) 0.082(3) 0.071(3) 0.001(2) 0.057(3) 0.002(2)
F5' 0.057(3) 0.056(2) 0.047(3) -0.015(2) 0.023(2) -0.009(2)
F6' 0.057(2) 0.098(4) 0.072(3) -0.040(3) 0.003(2) 0.005(2)

loop_
_atom_type_symbol
_atom_type_description
_atom_type_scat_dispersion_real
_atom_type_scat_dispersion_imag
_atom_type_scat_source
C C 0.0033 0.0016 'International Tables Vol C Tables 4.2.6.8 and 6.1.1.4'
H H 0.0000 0.0000 'International Tables Vol C Tables 4.2.6.8 and 6.1.1.4'
N N 0.0061 0.0033 'International Tables Vol C Tables 4.2.6.8 and 6.1.1.4'
O O 0.0106 0.0060 'International Tables Vol C Tables 4.2.6.8 and 6.1.1.4'
F F 0.0171 0.0103 'International Tables Vol C Tables 4.2.6.8 and 6.1.1.4'
P P 0.1023 0.0942 'International Tables Vol C Tables 4.2.6.8 and 6.1.1.4'
Cu Cu 0.3201 1.2651 'International Tables Vol C Tables 4.2.6.8 and 6.1.1.4'

loop_
_geom_angle_atom_site_label_1
_geom_angle_atom_site_label_2
_geom_angle_atom_site_label_3
_geom_angle
_geom_angle_site_symmetry_1
_geom_angle_site_symmetry_3
N5 Cu1 N1 131.10(7) . .
N5 Cu1 N2 135.82(7) . .
N1 Cu1 N2 91.89(6) . .
N5 Cu1 Cu1 110.66(5) . 7_566
N1 Cu1 Cu1 81.39(5) . 7_566
N2 Cu1 Cu1 81.64(5) . 7_566
C17 O1 C18 113.97(15) . .
C1 N1 C3 106.53(16) . .
C1 N1 Cu1 124.58(13) . .
C3 N1 Cu1 128.74(13) . .
C19 N2 C21 106.48(16) . .
C19 N2 Cu1 124.06(14) . .
C21 N2 Cu1 129.45(13) . .
C1 N3 C2 107.36(16) . .
C1 N3 C4 127.89(18) . .
C2 N3 C4 124.48(18) . .
C19 N4 C20 107.64(16) . .
C19 N4 C22 128.23(18) . .
C20 N4 C22 123.80(17) . .
C35 N5 C37 106.96(15) . .
C35 N5 Cu1 132.04(13) . .
C37 N5 Cu1 121.00(13) . .
C35 N6 C36 107.23(17) . .
C35 N6 C38 131.13(18) . .
C36 N6 C38 121.53(17) . .
N1 C1 N3 110.66(17) . .
N1 C1 C17 128.90(17) . .
N3 C1 C17 120.04(17) . .
C3 C2 N3 105.92(18) . .
C3 C2 C5 130.36(19) . .
N3 C2 C5 123.72(18) . .
C2 C3 N1 109.51(17) . .
C2 C3 C11 127.23(19) . .
N1 C3 C11 123.20(17) . .
N3 C4 H4A 109.5 . .
N3 C4 H4B 109.5 . .
H4A C4 H4B 109.5 . .
N3 C4 H4C 109.5 . .
H4A C4 H4C 109.5 . .
H4B C4 H4C 109.5 . .
C10 C5 C6 119.9(2) . .
C10 C5 C2 119.1(2) . .
C6 C5 C2 121.0(2) . .
C7 C6 C5 119.5(3) . .
C7 C6 H6 120.2 . .
C5 C6 H6 120.2 . .
C8 C7 C6 120.4(3) . .
C8 C7 H7 119.8 . .
C6 C7 H7 119.8 . .
C7 C8 C9 120.7(3) . .
C7 C8 H8 119.7 . .
C9 C8 H8 119.7 . .
C8 C9 C10 119.6(3) . .
C8 C9 H9 120.2 . .
C10 C9 H9 120.2 . .
C5 C10 C9 119.9(3) . .
C5 C10 H10 120.1 . .
C9 C10 H10 120.1 . .
C16 C11 C12 119.22(19) . .
C16 C11 C3 120.76(18) . .
C12 C11 C3 120.00(19) . .
C13 C12 C11 120.2(2) . .
C13 C12 H12 119.9 . .
C11 C12 H12 119.9 . .
C12 C13 C14 120.4(2) . .
C12 C13 H13 119.8 . .
C14 C13 H13 119.8 . .
C15 C14 C13 120.0(2) . .
C15 C14 H14 120.0 . .
C13 C14 H14 120.0 . .
C14 C15 C16 120.0(2) . .
C14 C15 H15 120.0 . .
C16 C15 H15 120.0 . .
C11 C16 C15 120.2(2) . .
C11 C16 H16 119.9 . .
C15 C16 H16 119.9 . .
O1 C17 C1 107.41(16) . .
O1 C17 C35 108.00(15) . 7_566
C1 C17 C35 109.77(16) . 7_566
O1 C17 C19 107.54(15) . .
C1 C17 C19 114.75(16) . .
C35 C17 C19 109.13(16) 7_566 .
O1 C18 H18A 109.5 . .
O1 C18 H18B 109.5 . .
H18A C18 H18B 109.5 . .
O1 C18 H18C 109.5 . .
H18A C18 H18C 109.5 . .
H18B C18 H18C 109.5 . .
N2 C19 N4 110.62(18) . .
N2 C19 C17 128.82(17) . .
N4 C19 C17 120.25(16) . .
C21 C20 N4 106.32(17) . .
C21 C20 C23 131.03(19) . .
N4 C20 C23 122.64(18) . .
C20 C21 N2 108.93(17) . .
C20 C21 C29 129.08(19) . .
N2 C21 C29 121.57(17) . .
N4 C22 H22A 109.5 . .
N4 C22 H22B 109.5 . .
H22A C22 H22B 109.5 . .
N4 C22 H22C 109.5 . .
H22A C22 H22C 109.5 . .
H22B C22 H22C 109.5 . .
C28 C23 C24 118.6(2) . .
C28 C23 C20 120.0(2) . .
C24 C23 C20 121.4(2) . .
C25 C24 C23 120.9(3) . .
C25 C24 H24 119.5 . .
C23 C24 H24 119.5 . .
C26 C25 C24 120.8(3) . .
C26 C25 H25 119.6 . .
C24 C25 H25 119.6 . .
C25 C26 C27 119.9(3) . .
C25 C26 H26 120.1 . .
C27 C26 H26 120.1 . .
C26 C27 C28 120.0(3) . .
C26 C27 H27 120.0 . .
C28 C27 H27 120.0 . .
C23 C28 C27 119.8(3) . .
C23 C28 H28 120.1 . .
C27 C28 H28 120.1 . .
C34 C29 C30 118.8(2) . .
C34 C29 C21 121.39(19) . .
C30 C29 C21 119.68(19) . .
C31 C30 C29 119.9(2) . .
C31 C30 H30 120.0 . .
C29 C30 H30 120.0 . .
C32 C31 C30 120.4(2) . .
C32 C31 H31 119.8 . .
C30 C31 H31 119.8 . .
C33 C32 C31 119.7(2) . .
C33 C32 H32 120.2 . .
C31 C32 H32 120.2 . .
C32 C33 C34 120.9(2) . .
C32 C33 H33 119.6 . .
C34 C33 H33 119.6 . .
C29 C34 C33 120.2(2) . .
C29 C34 H34 119.9 . .
C33 C34 H34 119.9 . .
N5 C35 N6 110.37(17) . .
N5 C35 C17 120.75(16) . 7_566
N6 C35 C17 128.70(17) . 7_566
C37 C36 N6 106.81(17) . .
C37 C36 C39 126.6(3) . .
N6 C36 C39 125.7(2) . .
C37 C36 C39' 133.5(3) . .
N6 C36 C39' 118.7(3) . .
C39 C36 C39' 18.6(3) . .
C36 C37 N5 108.62(17) . .
C36 C37 C45 128.49(18) . .
N5 C37 C45 122.82(16) . .
N6 C38 H38A 109.5 . .
N6 C38 H38B 109.5 . .
H38A C38 H38B 109.5 . .
N6 C38 H38C 109.5 . .
H38A C38 H38C 109.5 . .
H38B C38 H38C 109.5 . .
C40 C39 C44 118.9(3) . .
C40 C39 C36 118.8(3) . .
C44 C39 C36 122.2(3) . .
C39 C40 C41 121.0(3) . .
C39 C40 H40 119.5 . .
C41 C40 H40 119.5 . .
C42 C41 C40 119.9(3) . .
C42 C41 H41 120.1 . .
C40 C41 H41 120.1 . .
C41 C42 C43 119.6(3) . .
C41 C42 H42 120.2 . .
C43 C42 H42 120.2 . .
C44 C43 C42 120.1(3) . .
C44 C43 H43 119.9 . .
C42 C43 H43 119.9 . .
C43 C44 C39 120.4(4) . .
C43 C44 H44 119.8 . .
C39 C44 H44 119.8 . .
C44' C39' C40' 120.2(4) . .
C44' C39' C36 115.3(4) . .
C40' C39' C36 124.3(4) . .
C39' C40' C41' 119.4(4) . .
C39' C40' H40' 120.3 . .
C41' C40' H40' 120.3 . .
C42' C41' C40' 119.8(4) . .
C42' C41' H41' 120.1 . .
C40' C41' H41' 120.1 . .
C43' C42' C41' 121.1(4) . .
C43' C42' H42' 119.4 . .
C41' C42' H42' 119.4 . .
C42' C43' C44' 119.0(4) . .
C42' C43' H43' 120.5 . .
C44' C43' H43' 120.5 . .
C39' C44' C43' 120.5(5) . .
C39' C44' H44' 119.8 . .
C43' C44' H44' 119.8 . .
C50 C45 C46 117.7(2) . .
C50 C45 C37 120.99(18) . .
C46 C45 C37 121.3(2) . .
C47 C46 C45 120.8(2) . .
C47 C46 H46 119.6 . .
C45 C46 H46 119.6 . .
C48 C47 C46 120.7(2) . .
C48 C47 H47 119.7 . .
C46 C47 H47 119.7 . .
C47 C48 C49 119.8(2) . .
C47 C48 H48 120.1 . .
C49 C48 H48 120.1 . .
C48 C49 C50 119.5(2) . .
C48 C49 H49 120.3 . .
C50 C49 H49 120.3 . .
C45 C50 C49 121.5(2) . .
C45 C50 H50 119.2 . .
C49 C50 H50 119.2 . .
F3 P1 F4 90.4(2) . .
F3 P1 F2 90.3(2) . .
F4 P1 F2 90.28(18) . .
F3 P1 F6 179.1(2) . .
F4 P1 F6 89.86(19) . .
F2 P1 F6 90.59(16) . .
F3 P1 F1 90.7(2) . .
F4 P1 F1 178.7(2) . .
F2 P1 F1 90.34(19) . .
F6 P1 F1 89.04(19) . .
F3 P1 F5 89.6(2) . .
F4 P1 F5 89.63(19) . .
F2 P1 F5 179.9(3) . .
F6 P1 F5 89.51(19) . .
F1 P1 F5 89.76(19) . .
F6' P1' F3' 179.6(3) . .
F6' P1' F1' 89.9(2) . .
F3' P1' F1' 89.8(2) . .
F6' P1' F2' 89.3(2) . .
F3' P1' F2' 90.4(2) . .
F1' P1' F2' 90.41(19) . .
F6' P1' F5' 90.3(2) . .
F3' P1' F5' 90.0(2) . .
F1' P1' F5' 90.2(2) . .
F2' P1' F5' 179.3(3) . .
F6' P1' F4' 90.3(2) . .
F3' P1' F4' 90.1(2) . .
F1' P1' F4' 179.8(3) . .
F2' P1' F4' 89.46(19) . .
F5' P1' F4' 90.0(2) . .

loop_
_geom_bond_atom_site_label_1
_geom_bond_atom_site_label_2
_geom_bond_distance
_geom_bond_site_symmetry_2
Cu1 N5 1.9438(15) .
Cu1 N1 1.9976(16) .
Cu1 N2 2.0245(16) .
Cu1 Cu1 2.9919(6) 7_566
O1 C17 1.421(2) .
O1 C18 1.446(3) .
N1 C1 1.324(2) .
N1 C3 1.383(3) .
N2 C19 1.328(2) .
N2 C21 1.387(3) .
N3 C1 1.366(3) .
N3 C2 1.387(3) .
N3 C4 1.471(3) .
N4 C19 1.358(3) .
N4 C20 1.378(3) .
N4 C22 1.477(2) .
N5 C35 1.327(3) .
N5 C37 1.386(2) .
N6 C35 1.364(2) .
N6 C36 1.381(3) .
N6 C38 1.484(3) .
C1 C17 1.526(3) .
C2 C3 1.370(3) .
C2 C5 1.472(3) .
C3 C11 1.477(3) .
C4 H4A 0.9800 .
C4 H4B 0.9800 .
C4 H4C 0.9800 .
C5 C10 1.381(4) .
C5 C6 1.392(4) .
C6 C7 1.391(4) .
C6 H6 0.9500 .
C7 C8 1.364(5) .
C7 H7 0.9500 .
C8 C9 1.378(5) .
C8 H8 0.9500 .
C9 C10 1.399(4) .
C9 H9 0.9500 .
C10 H10 0.9500 .
C11 C16 1.381(3) .
C11 C12 1.396(3) .
C12 C13 1.378(3) .
C12 H12 0.9500 .
C13 C14 1.380(4) .
C13 H13 0.9500 .
C14 C15 1.376(3) .
C14 H14 0.9500 .
C15 C16 1.396(3) .
C15 H15 0.9500 .
C16 H16 0.9500 .
C17 C35 1.532(3) 7_566
C17 C19 1.532(3) .
C18 H18A 0.9800 .
C18 H18B 0.9800 .
C18 H18C 0.9800 .
C20 C21 1.371(3) .
C20 C23 1.480(3) .
C21 C29 1.478(3) .
C22 H22A 0.9800 .
C22 H22B 0.9800 .
C22 H22C 0.9800 .
C23 C28 1.375(4) .
C23 C24 1.394(3) .
C24 C25 1.375(4) .
C24 H24 0.9500 .
C25 C26 1.346(5) .
C25 H25 0.9500 .
C26 C27 1.384(5) .
C26 H26 0.9500 .
C27 C28 1.403(4) .
C27 H27 0.9500 .
C28 H28 0.9500 .
C29 C34 1.385(3) .
C29 C30 1.397(3) .
C30 C31 1.390(3) .
C30 H30 0.9500 .
C31 C32 1.376(4) .
C31 H31 0.9500 .
C32 C33 1.365(4) .
C32 H32 0.9500 .
C33 C34 1.386(3) .
C33 H33 0.9500 .
C34 H34 0.9500 .
C35 C17 1.532(3) 7_566
C36 C37 1.368(3) .
C36 C39 1.498(5) .
C36 C39' 1.502(5) .
C37 C45 1.475(3) .
C38 H38A 0.9800 .
C38 H38B 0.9800 .
C38 H38C 0.9800 .
C39 C40 1.376(3) .
C39 C44 1.381(3) .
C40 C41 1.380(3) .
C40 H40 0.9500 .
C41 C42 1.374(3) .
C41 H41 0.9500 .
C42 C43 1.383(6) .
C42 H42 0.9500 .
C43 C44 1.379(3) .
C43 H43 0.9500 .
C44 H44 0.9500 .
C39' C44' 1.380(4) .
C39' C40' 1.381(3) .
C40' C41' 1.385(3) .
C40' H40' 0.9500 .
C41' C42' 1.377(3) .
C41' H41' 0.9500 .
C42' C43' 1.371(8) .
C42' H42' 0.9500 .
C43' C44' 1.382(4) .
C43' H43' 0.9500 .
C44' H44' 0.9500 .
C45 C50 1.374(3) .
C45 C46 1.394(3) .
C46 C47 1.380(4) .
C46 H46 0.9500 .
C47 C48 1.359(4) .
C47 H47 0.9500 .
C48 C49 1.382(4) .
C48 H48 0.9500 .
C49 C50 1.389(3) .
C49 H49 0.9500 .
C50 H50 0.9500 .
P1 F3 1.585(2) .
P1 F4 1.585(3) .
P1 F2 1.590(2) .
P1 F6 1.591(2) .
P1 F1 1.592(3) .
P1 F5 1.596(2) .
P1' F6' 1.586(3) .
P1' F3' 1.587(3) .
P1' F1' 1.588(3) .
P1' F2' 1.590(2) .
P1' F5' 1.591(3) .
P1' F4' 1.592(3) .

loop_
_geom_torsion_atom_site_label_1
_geom_torsion_atom_site_label_2
_geom_torsion_atom_site_label_3
_geom_torsion_atom_site_label_4
_geom_torsion
_geom_torsion_site_symmetry_1
_geom_torsion_site_symmetry_4
N5 Cu1 N1 C1 165.82(15) . .
N2 Cu1 N1 C1 -25.41(17) . .
Cu1 Cu1 N1 C1 55.85(16) 7_566 .
N5 Cu1 N1 C3 -9.1(2) . .
N2 Cu1 N1 C3 159.69(17) . .
Cu1 Cu1 N1 C3 -119.06(17) 7_566 .
N5 Cu1 N2 C19 -169.33(14) . .
N1 Cu1 N2 C19 22.81(16) . .
Cu1 Cu1 N2 C19 -58.20(15) 7_566 .
N5 Cu1 N2 C21 11.1(2) . .
N1 Cu1 N2 C21 -156.72(17) . .
Cu1 Cu1 N2 C21 122.26(16) 7_566 .
N1 Cu1 N5 C35 -102.96(18) . .
N2 Cu1 N5 C35 93.25(19) . .
Cu1 Cu1 N5 C35 -6.26(19) 7_566 .
N1 Cu1 N5 C37 77.14(16) . .
N2 Cu1 N5 C37 -86.65(16) . .
Cu1 Cu1 N5 C37 173.84(13) 7_566 .
C3 N1 C1 N3 1.1(2) . .
Cu1 N1 C1 N3 -174.75(13) . .
C3 N1 C1 C17 -171.5(2) . .
Cu1 N1 C1 C17 12.6(3) . .
C2 N3 C1 N1 -1.3(2) . .
C4 N3 C1 N1 172.8(2) . .
C2 N3 C1 C17 172.05(18) . .
C4 N3 C1 C17 -13.8(3) . .
C1 N3 C2 C3 1.0(2) . .
C4 N3 C2 C3 -173.4(2) . .
C1 N3 C2 C5 -179.2(2) . .
C4 N3 C2 C5 6.4(3) . .
N3 C2 C3 N1 -0.3(2) . .
C5 C2 C3 N1 179.8(2) . .
N3 C2 C3 C11 -177.7(2) . .
C5 C2 C3 C11 2.4(4) . .
C1 N1 C3 C2 -0.5(2) . .
Cu1 N1 C3 C2 175.16(15) . .
C1 N1 C3 C11 177.04(19) . .
Cu1 N1 C3 C11 -7.3(3) . .
C3 C2 C5 C10 48.4(4) . .
N3 C2 C5 C10 -131.4(2) . .
C3 C2 C5 C6 -129.8(3) . .
N3 C2 C5 C6 50.3(3) . .
C10 C5 C6 C7 0.3(4) . .
C2 C5 C6 C7 178.5(3) . .
C5 C6 C7 C8 0.9(5) . .
C6 C7 C8 C9 -1.4(5) . .
C7 C8 C9 C10 0.8(4) . .
C6 C5 C10 C9 -0.9(4) . .
C2 C5 C10 C9 -179.2(2) . .
C8 C9 C10 C5 0.4(4) . .
C2 C3 C11 C16 -123.8(2) . .
N1 C3 C11 C16 59.2(3) . .
C2 C3 C11 C12 54.6(3) . .
N1 C3 C11 C12 -122.5(2) . .
C16 C11 C12 C13 0.3(3) . .
C3 C11 C12 C13 -178.1(2) . .
C11 C12 C13 C14 0.5(4) . .
C12 C13 C14 C15 -1.2(4) . .
C13 C14 C15 C16 1.1(4) . .
C12 C11 C16 C15 -0.4(3) . .
C3 C11 C16 C15 178.0(2) . .
C14 C15 C16 C11 -0.3(4) . .
C18 O1 C17 C1 -62.1(2) . .
C18 O1 C17 C35 179.57(17) . 7_566
C18 O1 C17 C19 61.9(2) . .
N1 C1 C17 O1 130.5(2) . .
N3 C1 C17 O1 -41.5(2) . .
N1 C1 C17 C35 -112.3(2) . 7_566
N3 C1 C17 C35 75.7(2) . 7_566
N1 C1 C17 C19 11.0(3) . .
N3 C1 C17 C19 -160.98(18) . .
C21 N2 C19 N4 -1.0(2) . .
Cu1 N2 C19 N4 179.36(12) . .
C21 N2 C19 C17 172.42(19) . .
Cu1 N2 C19 C17 -7.2(3) . .
C20 N4 C19 N2 0.9(2) . .
C22 N4 C19 N2 -172.67(19) . .
C20 N4 C19 C17 -173.20(17) . .
C22 N4 C19 C17 13.3(3) . .
O1 C17 C19 N2 -133.3(2) . .
C1 C17 C19 N2 -13.8(3) . .
C35 C17 C19 N2 109.8(2) 7_566 .
O1 C17 C19 N4 39.6(2) . .
C1 C17 C19 N4 159.04(18) . .
C35 C17 C19 N4 -77.3(2) 7_566 .
C19 N4 C20 C21 -0.4(2) . .
C22 N4 C20 C21 173.53(19) . .
C19 N4 C20 C23 -179.2(2) . .
C22 N4 C20 C23 -5.3(3) . .
N4 C20 C21 N2 -0.2(2) . .
C23 C20 C21 N2 178.4(2) . .
N4 C20 C21 C29 172.31(19) . .
C23 C20 C21 C29 -9.0(4) . .
C19 N2 C21 C20 0.8(2) . .
Cu1 N2 C21 C20 -179.64(14) . .
C19 N2 C21 C29 -172.45(18) . .
Cu1 N2 C21 C29 7.1(3) . .
C21 C20 C23 C28 -51.7(3) . .
N4 C20 C23 C28 126.8(2) . .
C21 C20 C23 C24 129.5(3) . .
N4 C20 C23 C24 -52.0(3) . .
C28 C23 C24 C25 -0.7(4) . .
C20 C23 C24 C25 178.1(2) . .
C23 C24 C25 C26 0.8(4) . .
C24 C25 C26 C27 -0.4(5) . .
C25 C26 C27 C28 -0.1(5) . .
C24 C23 C28 C27 0.2(4) . .
C20 C23 C28 C27 -178.6(2) . .
C26 C27 C28 C23 0.2(4) . .
C20 C21 C29 C34 133.8(2) . .
N2 C21 C29 C34 -54.5(3) . .
C20 C21 C29 C30 -50.7(3) . .
N2 C21 C29 C30 121.1(2) . .
C34 C29 C30 C31 1.9(3) . .
C21 C29 C30 C31 -173.7(2) . .
C29 C30 C31 C32 -0.3(4) . .
C30 C31 C32 C33 -0.9(4) . .
C31 C32 C33 C34 0.6(4) . .
C30 C29 C34 C33 -2.3(3) . .
C21 C29 C34 C33 173.3(2) . .
C32 C33 C34 C29 1.1(3) . .
C37 N5 C35 N6 0.7(2) . .
Cu1 N5 C35 N6 -179.23(14) . .
C37 N5 C35 C17 -174.82(17) . 7_566
Cu1 N5 C35 C17 5.3(3) . 7_566
C36 N6 C35 N5 -0.6(2) . .
C38 N6 C35 N5 175.5(2) . .
C36 N6 C35 C17 174.4(2) . 7_566
C38 N6 C35 C17 -9.5(4) . 7_566
C35 N6 C36 C37 0.3(2) . .
C38 N6 C36 C37 -176.3(2) . .
C35 N6 C36 C39 -169.4(3) . .
C38 N6 C36 C39 14.1(4) . .
C35 N6 C36 C39' 170.3(3) . .
C38 N6 C36 C39' -6.3(4) . .
N6 C36 C37 N5 0.1(2) . .
C39 C36 C37 N5 169.7(3) . .
C39' C36 C37 N5 -167.7(4) . .
N6 C36 C37 C45 -177.00(19) . .
C39 C36 C37 C45 -7.5(4) . .
C39' C36 C37 C45 15.1(5) . .
C35 N5 C37 C36 -0.5(2) . .
Cu1 N5 C37 C36 179.42(14) . .
C35 N5 C37 C45 176.83(18) . .
Cu1 N5 C37 C45 -3.2(2) . .
C37 C36 C39 C40 70.9(4) . .
N6 C36 C39 C40 -121.5(3) . .
C39' C36 C39 C40 -47.9(9) . .
C37 C36 C39 C44 -106.8(4) . .
N6 C36 C39 C44 60.8(5) . .
C39' C36 C39 C44 134.4(12) . .
C44 C39 C40 C41 0.0(2) . .
C36 C39 C40 C41 -177.7(4) . .
C39 C40 C41 C42 -0.1(2) . .
C40 C41 C42 C43 0.3(5) . .
C41 C42 C43 C44 -0.4(6) . .
C42 C43 C44 C39 0.3(6) . .
C40 C39 C44 C43 -0.1(5) . .
C36 C39 C44 C43 177.5(5) . .
C37 C36 C39' C44' -98.0(4) . .
N6 C36 C39' C44' 95.2(4) . .
C39 C36 C39' C44' -22.1(10) . .
C37 C36 C39' C40' 76.6(5) . .
N6 C36 C39' C40' -90.2(4) . .
C39 C36 C39' C40' 152.5(14) . .
C44' C39' C40' C41' 0.2(2) . .
C36 C39' C40' C41' -174.1(5) . .
C39' C40' C41' C42' 0.1(2) . .
C40' C41' C42' C43' -0.2(5) . .
C41' C42' C43' C44' 0.0(6) . .
C40' C39' C44' C43' -0.4(5) . .
C36 C39' C44' C43' 174.4(5) . .
C42' C43' C44' C39' 0.3(6) . .
C36 C37 C45 C50 -144.9(2) . .
N5 C37 C45 C50 38.3(3) . .
C36 C37 C45 C46 35.2(3) . .
N5 C37 C45 C46 -141.6(2) . .
C50 C45 C46 C47 -0.1(3) . .
C37 C45 C46 C47 179.8(2) . .
C45 C46 C47 C48 -0.8(4) . .
C46 C47 C48 C49 0.6(4) . .
C47 C48 C49 C50 0.5(4) . .
C46 C45 C50 C49 1.3(3) . .
C37 C45 C50 C49 -178.6(2) . .
C48 C49 C50 C45 -1.5(4) . .
